data_4322452
loop_
_publ_author_name
'Kun Wang'
'Jonathan M. McConnachie'
'Edward I. Stiefel'

_publ_section_title
;
 Syntheses of Metal Dithiolene Complexes from Thiometalates by Induced
 Internal Redox Reactions
;
_journal_name_full 'Inorganic Chemistry'
_journal_page_first 4334
_journal_page_last 4341
_journal_paper_doi 10.1021/ic990204k
_journal_volume 38
_journal_year 1999
_chemical_formula_sum 'C28 H40 F18 N2 S6 W'
_chemical_formula_weight 1122.83
_chemical_name_systematic
;
 ?
;
_space_group_IT_number 15
_symmetry_cell_setting monoclinic
_symmetry_space_group_name_Hall '-C 2yc'
_symmetry_space_group_name_H-M 'C 1 2/c 1'
_atom_sites_solution_hydrogens geom
_atom_sites_solution_primary direct
_atom_sites_solution_secondary difmap
_audit_creation_method SHELXL
_cell_angle_alpha 90.00
_cell_angle_beta 110.26(3)
_cell_angle_gamma 90.00
_cell_formula_units_Z 4
_cell_length_a 18.933(4)
_cell_length_b 13.728(3)
_cell_length_c 17.096(3)
_cell_measurement_temperature 293(2)
_cell_volume 4168.5(17)
_computing_structure_refinement 'SHELXL-93 (Sheldrick, 1993)'
_computing_structure_solution 'SHELXS-86 (Sheldrick, 1990)'
_diffrn_ambient_temperature 293(2)
_diffrn_radiation_monochromator graphite
_diffrn_radiation_source 'fine-focus sealed tube'
_diffrn_radiation_type MoK\a
_diffrn_radiation_wavelength 0.71073
_diffrn_reflns_av_R_equivalents 0.0574
_diffrn_reflns_av_sigmaI/netI 0.0473
_diffrn_reflns_limit_h_max 23
_diffrn_reflns_limit_h_min -23
_diffrn_reflns_limit_k_max 16
_diffrn_reflns_limit_k_min -16
_diffrn_reflns_limit_l_max 21
_diffrn_reflns_limit_l_min -21
_diffrn_reflns_number 12201
_diffrn_reflns_theta_max 26.04
_diffrn_reflns_theta_min 2.03
_exptl_absorpt_coefficient_mu 3.177
_exptl_crystal_density_diffrn 1.789
_exptl_crystal_F_000 2216
_refine_diff_density_max 0.474
_refine_diff_density_min -0.655
_refine_diff_density_rms 0.090
_refine_ls_extinction_method none
_refine_ls_goodness_of_fit_all 1.037
_refine_ls_goodness_of_fit_obs 1.047
_refine_ls_matrix_type full
_refine_ls_number_parameters 370
_refine_ls_number_reflns 4104
_refine_ls_number_restraints 0
_refine_ls_restrained_S_all 1.037
_refine_ls_restrained_S_obs 1.047
_refine_ls_R_factor_all 0.0424
_refine_ls_R_factor_obs 0.0312
_refine_ls_shift/esd_max 0.047
_refine_ls_shift/esd_mean 0.006
_refine_ls_structure_factor_coef Fsqd
_refine_ls_weighting_details 'w=1/[\s^2^(Fo^2^)+(0.0354P)^2^+0.0000P] where P=(Fo^2^+2Fc^2^)/3'
_refine_ls_weighting_scheme calc
_refine_ls_wR_factor_all 0.0743
_refine_ls_wR_factor_obs 0.0691
_reflns_number_observed 3541
_reflns_number_total 4104
_reflns_observed_criterion >2sigma(I)
_cod_data_source_file ic990204k_2.cif
_cod_data_source_block test
_cod_depositor_comments
;
The following automatic conversions were performed:

'_refine_ls_weighting_scheme' value 'calc
w=1/[\s^2^(Fo^2^)+(0.0354P)^2^+0.0000P] where P=(Fo^2^+2Fc^2^)/3' was
changed to 'calc'. New tag '_refine_ls_weighting_details' was
created. The value of the new tag was set to
'w=1/[\s^2^(Fo^2^)+(0.0354P)^2^+0.0000P] where P=(Fo^2^+2Fc^2^)/3'.

Automatic conversion script
Id: cif_fix_values 3143 2015-03-26 13:38:13Z robertas 
;
_cod_original_cell_volume 4168.5(14)
_cod_database_code 4322452

loop_
_symmetry_equiv_pos_as_xyz
'x, y, z'
'-x, y, -z+1/2'
'x+1/2, y+1/2, z'
'-x+1/2, y+1/2, -z+1/2'
'-x, -y, -z'
'x, -y, z-1/2'
'-x+1/2, -y+1/2, -z'
'x+1/2, -y+1/2, z-1/2'

loop_
_atom_site_aniso_label
_atom_site_aniso_U_11
_atom_site_aniso_U_22
_atom_site_aniso_U_33
_atom_site_aniso_U_23
_atom_site_aniso_U_13
_atom_site_aniso_U_12
W1 0.04005(13) 0.04007(13) 0.04438(13) 0.000 0.01389(9) 0.000
S1 0.0395(6) 0.0482(6) 0.0769(7) 0.0011(6) 0.0140(5) 0.0015(5)
S2 0.0548(7) 0.0588(7) 0.0580(6) 0.0018(5) 0.0189(5) -0.0149(5)
S3 0.0522(6) 0.0756(8) 0.0492(6) -0.0079(6) 0.0137(5) -0.0009(6)
C1 0.049(2) 0.047(2) 0.053(2) 0.001(2) 0.023(2) 0.003(2)
C2 0.077(3) 0.044(3) 0.064(3) 0.001(2) 0.037(3) -0.005(2)
C3 0.072(3) 0.057(3) 0.052(3) -0.006(2) 0.027(2) -0.009(2)
C10 0.066(3) 0.048(3) 0.091(4) 0.007(3) 0.029(3) 0.012(2)
C20 0.096(5) 0.064(4) 0.083(4) -0.001(3) 0.044(4) -0.022(3)
C30 0.095(5) 0.124(7) 0.072(4) -0.031(5) 0.032(4) -0.002(5)
F11 0.158(16) 0.129(14) 0.055(5) 0.032(6) 0.021(7) 0.071(10)
F12 0.095(9) 0.089(8) 0.289(29) 0.057(12) 0.122(15) 0.046(7)
F13 0.110(9) 0.059(5) 0.149(12) -0.030(6) 0.013(7) 0.024(5)
F21 0.164(14) 0.198(17) 0.086(8) -0.003(9) 0.061(10) -0.080(11)
F22 0.169(10) 0.055(5) 0.179(18) 0.021(9) 0.080(12) -0.029(6)
F23 0.073(7) 0.114(11) 0.155(13) 0.016(7) 0.061(7) -0.029(6)
F31 0.101(12) 0.268(28) 0.102(12) -0.110(14) 0.028(9) -0.041(13)
F32 0.218(29) 0.123(13) 0.112(11) -0.060(9) 0.046(11) 0.015(12)
F33 0.170(11) 0.168(14) 0.052(4) 0.012(5) 0.040(5) -0.007(10)
F11A 0.161(17) 0.080(11) 0.268(33) 0.094(15) 0.128(18) 0.053(9)
F12A 0.108(11) 0.103(11) 0.159(17) -0.020(10) -0.043(10) 0.061(9)
F13A 0.142(16) 0.144(19) 0.092(8) -0.008(9) 0.058(11) 0.082(13)
F21A 0.097(9) 0.064(8) 0.094(11) 0.004(6) 0.075(9) 0.010(7)
F22A 0.146(17) 0.071(10) 0.167(21) 0.047(13) 0.115(17) 0.021(11)
F23A 0.138(18) 0.152(24) 0.076(10) 0.000(9) 0.036(9) -0.093(15)
F31A 0.176(26) 0.138(14) 0.065(9) -0.017(8) -0.031(10) 0.061(15)
F32A 0.149(13) 0.105(9) 0.115(10) -0.054(7) 0.032(8) -0.046(9)
F33A 0.125(10) 0.251(41) 0.082(9) -0.071(16) 0.063(8) -0.022(18)
N10 0.056(2) 0.054(2) 0.077(3) -0.012(2) 0.020(2) 0.003(2)
C11 0.093(7) 0.076(7) 0.090(7) -0.011(5) 0.038(6) 0.027(5)
C13 0.060(5) 0.065(6) 0.114(8) 0.004(5) 0.015(5) -0.007(4)
C15 0.097(8) 0.073(7) 0.096(7) -0.010(5) 0.015(6) -0.025(6)
C17 0.068(6) 0.119(9) 0.075(6) -0.018(6) 0.022(5) 0.007(6)
C11A 0.080(10) 0.060(9) 0.098(12) 0.000(8) 0.024(9) -0.004(8)
C13A 0.054(9) 0.165(21) 0.094(12) -0.042(13) 0.029(9) -0.011(10)
C15A 0.095(12) 0.064(10) 0.106(12) 0.000(8) 0.057(10) 0.021(8)
C17A 0.059(9) 0.059(9) 0.125(15) -0.006(9) 0.021(9) 0.013(7)
C12 0.058(4) 0.127(7) 0.136(6) 0.015(5) 0.024(4) 0.006(4)
C14 0.092(6) 0.318(16) 0.090(5) 0.061(8) 0.024(4) 0.027(8)
C16 0.064(4) 0.137(8) 0.171(8) 0.049(6) 0.015(5) -0.017(4)
C18 0.115(6) 0.165(9) 0.112(6) 0.038(6) 0.049(5) 0.000(6)

loop_
_atom_site_label
_atom_site_type_symbol
_atom_site_fract_x
_atom_site_fract_y
_atom_site_fract_z
_atom_site_U_iso_or_equiv
_atom_site_thermal_displace_type
_atom_site_occupancy
_atom_site_calc_flag
_atom_site_refinement_flags
_atom_site_disorder_group
W1 W 0.0000 0.15678(2) 0.7500 0.04169(9) Uani 1 d S .
S1 S 0.08586(6) 0.02484(9) 0.78514(8) 0.0565(3) Uani 1 d . .
S2 S 0.09865(7) 0.23844(9) 0.72121(7) 0.0573(3) Uani 1 d . .
S3 S 0.06670(7) 0.20596(11) 0.88934(7) 0.0600(3) Uani 1 d . .
C1 C 0.0376(2) -0.0854(3) 0.7657(3) 0.0481(10) Uani 1 d . .
C2 C 0.0657(3) 0.2816(3) 0.6187(3) 0.0582(12) Uani 1 d . .
C3 C 0.0061(3) 0.2664(4) 0.9295(3) 0.0592(12) Uani 1 d . .
C10 C 0.0889(3) -0.1730(4) 0.7887(4) 0.0675(14) Uani 1 d . .
C20 C 0.1236(4) 0.3331(5) 0.5923(4) 0.077(2) Uani 1 d . .
C30 C 0.0416(5) 0.2932(7) 1.0195(4) 0.096(2) Uani 1 d . .
F11 F 0.1063(12) -0.1983(14) 0.8611(6) 0.118(7) Uani 0.54(2) d P 1
F12 F 0.1507(9) -0.1606(11) 0.7701(18) 0.143(10) Uani 0.54(2) d P 1
F13 F 0.0601(9) -0.2517(7) 0.7405(10) 0.114(6) Uani 0.54(2) d P 1
F21 F 0.1252(18) 0.3013(20) 0.5182(16) 0.145(7) Uani 0.59(5) d P 1
F22 F 0.1120(14) 0.4262(14) 0.5890(22) 0.129(7) Uani 0.59(5) d P 1
F23 F 0.1910(8) 0.3210(20) 0.6479(13) 0.108(6) Uani 0.59(5) d P 1
F31 F 0.1111(11) 0.2853(23) 1.0506(13) 0.159(11) Uani 0.55(3) d P 1
F32 F 0.0188(14) 0.3686(15) 1.0424(9) 0.154(10) Uani 0.55(3) d P 1
F33 F 0.0207(9) 0.2187(14) 1.0640(5) 0.130(6) Uani 0.55(3) d P 1
F11A F 0.0627(14) -0.2433(12) 0.8247(22) 0.155(12) Uani 0.46(2) d P 2
F12A F 0.1537(12) -0.1529(14) 0.8513(15) 0.146(10) Uani 0.46(2) d P 2
F13A F 0.1074(14) -0.2065(18) 0.7345(8) 0.121(8) Uani 0.46(2) d P 2
F21A F 0.1464(13) 0.2860(12) 0.5396(15) 0.074(5) Uani 0.41(5) d P 2
F22A F 0.1016(20) 0.4199(21) 0.5530(26) 0.112(9) Uani 0.41(5) d P 2
F23A F 0.1910(16) 0.3507(33) 0.6522(14) 0.122(11) Uani 0.41(5) d P 2
F31A F 0.1053(17) 0.2563(22) 1.0569(14) 0.145(13) Uani 0.45(3) d P 2
F32A F 0.0671(11) 0.3956(11) 1.0184(11) 0.127(6) Uani 0.45(3) d P 2
F33A F -0.0022(10) 0.3092(25) 1.0613(11) 0.145(14) Uani 0.45(3) d P 2
N10 N 0.2607(2) -0.0042(3) 1.1128(3) 0.0629(10) Uani 1 d . .
C11 C 0.3325(5) -0.0519(7) 1.1117(6) 0.085(3) Uani 0.623(7) d P 3
H111 H 0.3298(5) -0.0584(7) 1.0543(6) 0.101 Uiso 0.623(7) calc PR 3
H112 H 0.3355(5) -0.1170(7) 1.1348(6) 0.101 Uiso 0.623(7) calc PR 3
C13 C 0.2553(5) 0.0990(7) 1.0701(7) 0.084(3) Uani 0.623(7) d P 3
H131 H 0.2098(5) 0.1321(7) 1.0695(7) 0.101 Uiso 0.623(7) calc PR 3
H132 H 0.2982(5) 0.1386(7) 1.1013(7) 0.101 Uiso 0.623(7) calc PR 3
C15 C 0.1979(6) -0.0662(8) 1.0622(7) 0.094(3) Uani 0.623(7) d P 3
H151 H 0.2033(6) -0.1308(8) 1.0867(7) 0.112 Uiso 0.623(7) calc PR 3
H152 H 0.1998(6) -0.0725(8) 1.0064(7) 0.112 Uiso 0.623(7) calc PR 3
C17 C 0.2634(6) 0.0151(9) 1.1984(6) 0.088(3) Uani 0.623(7) d P 3
H171 H 0.2164(6) 0.0452(9) 1.1964(6) 0.106 Uiso 0.623(7) calc PR 3
H172 H 0.3036(6) 0.0610(9) 1.2245(6) 0.106 Uiso 0.623(7) calc PR 3
C11A C 0.3242(9) 0.0554(11) 1.1563(11) 0.081(5) Uani 0.377(7) d P 4
H11A H 0.3250(9) 0.0671(11) 1.2125(11) 0.098 Uiso 0.377(7) calc PR 4
H11B H 0.3194(9) 0.1179(11) 1.1283(11) 0.098 Uiso 0.377(7) calc PR 4
C13A C 0.2554(9) -0.0378(16) 1.0293(11) 0.103(7) Uani 0.377(7) d P 4
H13A H 0.2096(9) -0.0744(16) 1.0022(11) 0.124 Uiso 0.377(7) calc PR 4
H13B H 0.2987(9) -0.0763(16) 1.0306(11) 0.124 Uiso 0.377(7) calc PR 4
C15A C 0.1920(9) 0.0464(12) 1.1163(11) 0.083(5) Uani 0.377(7) d P 4
H15A H 0.1894(9) 0.1121(12) 1.0946(11) 0.099 Uiso 0.377(7) calc PR 4
H15B H 0.1931(9) 0.0499(12) 1.1734(11) 0.099 Uiso 0.377(7) calc PR 4
C17A C 0.2648(8) -0.1064(12) 1.1676(12) 0.084(5) Uani 0.377(7) d P 4
H17A H 0.2183(8) -0.1427(12) 1.1442(12) 0.101 Uiso 0.377(7) calc PR 4
H17B H 0.3059(8) -0.1470(12) 1.1651(12) 0.101 Uiso 0.377(7) calc PR 4
C12 C 0.4044(3) 0.0034(6) 1.1603(5) 0.110(2) Uani 1 d . .
H121 H 0.4473(3) -0.0312(6) 1.1567(5) 0.164 Uiso 1 calc R 3
H122 H 0.4084(3) 0.0087(6) 1.2177(5) 0.164 Uiso 1 calc R 3
H123 H 0.4027(3) 0.0674(6) 1.1370(5) 0.164 Uiso 1 calc R 3
C14 C 0.2539(5) 0.0843(10) 0.9787(5) 0.169(5) Uani 1 d . .
H141 H 0.2507(5) 0.1466(10) 0.9521(5) 0.253 Uiso 1 calc R 3
H142 H 0.2111(5) 0.0454(10) 0.9481(5) 0.253 Uiso 1 calc R 3
H143 H 0.2992(5) 0.0519(10) 0.9798(5) 0.253 Uiso 1 calc R 3
C16 C 0.1161(4) -0.0200(7) 1.0567(6) 0.131(3) Uani 1 d . .
H161 H 0.0764(4) -0.0617(7) 1.0234(6) 0.197 Uiso 1 calc R 3
H162 H 0.1104(4) 0.0434(7) 1.0316(6) 0.197 Uiso 1 calc R 3
H163 H 0.1138(4) -0.0147(7) 1.1117(6) 0.197 Uiso 1 calc R 3
C18 C 0.2766(5) -0.0805(7) 1.2541(5) 0.128(3) Uani 1 d . .
H181 H 0.2779(5) -0.0637(7) 1.3091(5) 0.192 Uiso 1 calc R 3
H182 H 0.3236(5) -0.1098(7) 1.2575(5) 0.192 Uiso 1 calc R 3
H183 H 0.2363(5) -0.1257(7) 1.2294(5) 0.192 Uiso 1 calc R 3

loop_
_atom_type_symbol
_atom_type_description
_atom_type_scat_dispersion_real
_atom_type_scat_dispersion_imag
_atom_type_scat_source
C C 0.0033 0.0016 'International Tables Vol C Tables 4.2.6.8 and 6.1.1.4'
H H 0.0000 0.0000 'International Tables Vol C Tables 4.2.6.8 and 6.1.1.4'
N N 0.0061 0.0033 'International Tables Vol C Tables 4.2.6.8 and 6.1.1.4'
F F 0.0171 0.0103 'International Tables Vol C Tables 4.2.6.8 and 6.1.1.4'
S S 0.1246 0.1234 'International Tables Vol C Tables 4.2.6.8 and 6.1.1.4'
W W -0.8490 6.8722 'International Tables Vol C Tables 4.2.6.8 and 6.1.1.4'

loop_
_geom_angle_atom_site_label_1
_geom_angle_atom_site_label_2
_geom_angle_atom_site_label_3
_geom_angle
_geom_angle_site_symmetry_1
_geom_angle_site_symmetry_3
_geom_angle_publ_flag
S1 W1 S1 80.21(6) . 2_556 ?
S1 W1 S2 83.88(4) . . ?
S1 W1 S2 146.07(4) 2_556 . ?
S1 W1 S2 146.07(4) . 2_556 ?
S1 W1 S2 83.88(4) 2_556 2_556 ?
S2 W1 S2 123.58(7) . 2_556 ?
S1 W1 S3 83.29(5) . . ?
S1 W1 S3 123.48(5) 2_556 . ?
S2 W1 S3 83.70(5) . . ?
S2 W1 S3 80.84(5) 2_556 . ?
S1 W1 S3 123.49(5) . 2_556 ?
S1 W1 S3 83.29(5) 2_556 2_556 ?
S2 W1 S3 80.85(5) . 2_556 ?
S2 W1 S3 83.71(5) 2_556 2_556 ?
S3 W1 S3 146.97(7) . 2_556 ?
C1 S1 W1 110.37(14) . . ?
C2 S2 W1 109.6(2) . . ?
C3 S3 W1 109.7(2) . . ?
C1 C1 C10 127.2(3) 2_556 . ?
C1 C1 S1 119.52(14) 2_556 . ?
C10 C1 S1 113.3(3) . . ?
C3 C2 C20 125.5(5) 2_556 . ?
C3 C2 S2 119.8(4) 2_556 . ?
C20 C2 S2 114.7(4) . . ?
C2 C3 C30 126.3(5) 2_556 . ?
C2 C3 S3 120.0(4) 2_556 . ?
C30 C3 S3 113.6(4) . . ?
F11 C10 F12 109.3(11) . . ?
F13A C10 F11A 109.7(12) . . ?
F13A C10 F12A 105.4(11) . . ?
F11A C10 F12A 99.3(13) . . ?
F11 C10 F13 107.5(9) . . ?
F12 C10 F13 99.2(10) . . ?
F13A C10 C1 116.2(8) . . ?
F11 C10 C1 114.5(7) . . ?
F12 C10 C1 112.2(6) . . ?
F11A C10 C1 112.9(8) . . ?
F12A C10 C1 111.7(7) . . ?
F13 C10 C1 113.0(6) . . ?
F22 C20 F23 105.4(16) . . ?
F22 C20 F21 109.7(12) . . ?
F23 C20 F21 107.8(16) . . ?
F21A C20 F23A 99.3(16) . . ?
F21A C20 F22A 102.2(13) . . ?
F23A C20 F22A 105.3(21) . . ?
F22 C20 C2 110.3(12) . . ?
F21A C20 C2 115.4(10) . . ?
F23 C20 C2 110.6(10) . . ?
F21 C20 C2 112.8(10) . . ?
F23A C20 C2 116.9(11) . . ?
F22A C20 C2 115.6(13) . . ?
F32 C30 F31 111.8(16) . . ?
F31A C30 F33A 118.3(17) . . ?
F32 C30 F33 104.0(11) . . ?
F31 C30 F33 99.2(15) . . ?
F31A C30 F32A 97.4(17) . . ?
F33A C30 F32A 96.8(14) . . ?
F32 C30 C3 116.7(10) . . ?
F31 C30 C3 116.8(10) . . ?
F31A C30 C3 115.7(13) . . ?
F33A C30 C3 117.9(10) . . ?
F33 C30 C3 105.5(8) . . ?
F32A C30 C3 104.5(9) . . ?
C11A N10 C13A 116.4(10) . . ?
C17 N10 C15 115.6(7) . . ?
C11A N10 C15A 107.5(10) . . ?
C13A N10 C15A 114.6(10) . . ?
C17 N10 C11 111.6(6) . . ?
C15 N10 C11 106.7(7) . . ?
C17 N10 C13 105.8(7) . . ?
C15 N10 C13 109.7(6) . . ?
C11 N10 C13 107.3(6) . . ?
C11A N10 C17A 108.7(9) . . ?
C13A N10 C17A 104.7(11) . . ?
C15A N10 C17A 103.9(9) . . ?
N10 C11 C12 114.4(7) . . ?
C14 C13 N10 108.7(8) . . ?
N10 C15 C16 111.2(8) . . ?
N10 C17 C18 113.0(8) . . ?
N10 C11A C12 111.6(10) . . ?
N10 C13A C14 98.8(12) . . ?
N10 C15A C16 107.0(10) . . ?
C18 C17A N10 108.9(10) . . ?

loop_
_geom_bond_atom_site_label_1
_geom_bond_atom_site_label_2
_geom_bond_distance
_geom_bond_site_symmetry_2
_geom_bond_publ_flag
W1 S1 2.3680(12) . ?
W1 S1 2.3680(12) 2_556 ?
W1 S2 2.3714(12) . ?
W1 S2 2.3715(12) 2_556 ?
W1 S3 2.3753(14) . ?
W1 S3 2.3753(14) 2_556 ?
S1 C1 1.740(4) . ?
S2 C2 1.748(5) . ?
S3 C3 1.738(5) . ?
C1 C1 1.336(8) 2_556 ?
C1 C10 1.509(6) . ?
C2 C3 1.340(7) 2_556 ?
C2 C20 1.499(7) . ?
C3 C2 1.340(7) 2_556 ?
C3 C30 1.496(8) . ?
C10 F13A 1.190(11) . ?
C10 F11 1.217(11) . ?
C10 F12 1.325(10) . ?
C10 F11A 1.330(13) . ?
C10 F12A 1.348(14) . ?
C10 F13 1.353(10) . ?
C20 F22 1.30(2) . ?
C20 F21A 1.298(15) . ?
C20 F23 1.31(2) . ?
C20 F21 1.35(2) . ?
C20 F23A 1.35(3) . ?
C20 F22A 1.36(3) . ?
C30 F32 1.237(15) . ?
C30 F31 1.24(2) . ?
C30 F31A 1.26(2) . ?
C30 F33A 1.287(15) . ?
C30 F33 1.409(14) . ?
C30 F32A 1.49(2) . ?
N10 C11A 1.43(2) . ?
N10 C17 1.471(10) . ?
N10 C13A 1.47(2) . ?
N10 C15 1.474(10) . ?
N10 C15A 1.493(14) . ?
N10 C11 1.515(9) . ?
N10 C13 1.580(10) . ?
N10 C17A 1.67(2) . ?
C11 C12 1.529(12) . ?
C13 C14 1.568(12) . ?
C15 C16 1.646(13) . ?
C17 C18 1.590(13) . ?
C11A C12 1.66(2) . ?
C13A C14 1.88(2) . ?
C15A C16 1.71(2) . ?
C17A C18 1.46(2) . ?

loop_
_geom_torsion_atom_site_label_1
_geom_torsion_atom_site_label_2
_geom_torsion_atom_site_label_3
_geom_torsion_atom_site_label_4
_geom_torsion
_geom_torsion_site_symmetry_1
_geom_torsion_site_symmetry_2
_geom_torsion_site_symmetry_3
_geom_torsion_site_symmetry_4
_geom_torsion_publ_flag
S1 W1 S1 C1 -0.17(14) 2_556 . . . ?
S2 W1 S1 C1 -150.1(2) . . . . ?
S2 W1 S1 C1 63.1(2) 2_556 . . . ?
S3 W1 S1 C1 125.6(2) . . . . ?
S3 W1 S1 C1 -75.3(2) 2_556 . . . ?
S1 W1 S2 C2 124.1(2) . . . . ?
S1 W1 S2 C2 61.8(2) 2_556 . . . ?
S2 W1 S2 C2 -77.4(2) 2_556 . . . ?
S3 W1 S2 C2 -152.0(2) . . . . ?
S3 W1 S2 C2 -1.3(2) 2_556 . . . ?
S1 W1 S3 C3 -148.1(2) . . . . ?
S1 W1 S3 C3 -74.5(2) 2_556 . . . ?
S2 W1 S3 C3 127.4(2) . . . . ?
S2 W1 S3 C3 1.8(2) 2_556 . . . ?
S3 W1 S3 C3 65.0(2) 2_556 . . . ?
W1 S1 C1 C1 0.6(5) . . . 2_556 ?
W1 S1 C1 C10 -178.6(3) . . . . ?
W1 S2 C2 C3 0.5(5) . . . 2_556 ?
W1 S2 C2 C20 -178.8(4) . . . . ?
W1 S3 C3 C2 -2.3(5) . . . 2_556 ?
W1 S3 C3 C30 175.3(5) . . . . ?
C1 C1 C10 F13A 88.5(19) 2_556 . . . ?
S1 C1 C10 F13A -92.4(18) . . . . ?
C1 C1 C10 F11 -92.5(16) 2_556 . . . ?
S1 C1 C10 F11 86.6(15) . . . . ?
C1 C1 C10 F12 142.1(16) 2_556 . . . ?
S1 C1 C10 F12 -38.7(16) . . . . ?
C1 C1 C10 F11A -39.6(20) 2_556 . . . ?
S1 C1 C10 F11A 139.6(18) . . . . ?
C1 C1 C10 F12A -150.6(18) 2_556 . . . ?
S1 C1 C10 F12A 28.6(18) . . . . ?
C1 C1 C10 F13 31.0(14) 2_556 . . . ?
S1 C1 C10 F13 -149.8(11) . . . . ?
C3 C2 C20 F22 75.2(18) 2_556 . . . ?
S2 C2 C20 F22 -105.7(17) . . . . ?
C3 C2 C20 F21A -70.8(14) 2_556 . . . ?
S2 C2 C20 F21A 108.4(13) . . . . ?
C3 C2 C20 F23 -168.7(13) 2_556 . . . ?
S2 C2 C20 F23 10.5(14) . . . . ?
C3 C2 C20 F21 -47.8(19) 2_556 . . . ?
S2 C2 C20 F21 131.3(18) . . . . ?
C3 C2 C20 F23A 173.1(22) 2_556 . . . ?
S2 C2 C20 F23A -7.7(22) . . . . ?
C3 C2 C20 F22A 48.3(22) 2_556 . . . ?
S2 C2 C20 F22A -132.6(21) . . . . ?
C2 C3 C30 F32 -34.4(20) 2_556 . . . ?
S3 C3 C30 F32 148.2(17) . . . . ?
C2 C3 C30 F31 -170.5(18) 2_556 . . . ?
S3 C3 C30 F31 12.1(21) . . . . ?
C2 C3 C30 F31A 167.1(20) 2_556 . . . ?
S3 C3 C30 F31A -10.3(21) . . . . ?
C2 C3 C30 F33A 18.9(23) 2_556 . . . ?
S3 C3 C30 F33A -158.5(20) . . . . ?
C2 C3 C30 F33 80.5(13) 2_556 . . . ?
S3 C3 C30 F33 -96.9(11) . . . . ?
C2 C3 C30 F32A -87.1(11) 2_556 . . . ?
S3 C3 C30 F32A 95.5(11) . . . . ?
C11A N10 C11 C12 2.9(10) . . . . ?
C17 N10 C11 C12 -53.9(10) . . . . ?
C13A N10 C11 C12 134.8(13) . . . . ?
C15 N10 C11 C12 179.0(8) . . . . ?
C15A N10 C11 C12 -0.6(194) . . . . ?
C13 N10 C11 C12 61.6(9) . . . . ?
C17A N10 C11 C12 -112.9(10) . . . . ?
C11A N10 C13 C14 119.0(10) . . . . ?
C17 N10 C13 C14 178.8(7) . . . . ?
C13A N10 C13 C14 -3.5(9) . . . . ?
C15 N10 C13 C14 -56.0(8) . . . . ?
C15A N10 C13 C14 -122.8(10) . . . . ?
C11 N10 C13 C14 59.5(8) . . . . ?
C17A N10 C13 C14 -172.4(56) . . . . ?
C11A N10 C15 C16 -131.9(98) . . . . ?
C17 N10 C15 C16 56.8(10) . . . . ?
C13A N10 C15 C16 -129.6(13) . . . . ?
C15A N10 C15 C16 1.5(9) . . . . ?
C11 N10 C15 C16 -178.5(7) . . . . ?
C13 N10 C15 C16 -62.7(9) . . . . ?
C17A N10 C15 C16 110.9(9) . . . . ?
C11A N10 C17 C18 -115.4(10) . . . . ?
C13A N10 C17 C18 21.6(62) . . . . ?
C15 N10 C17 C18 63.8(10) . . . . ?
C15A N10 C17 C18 123.9(11) . . . . ?
C11 N10 C17 C18 -58.3(9) . . . . ?
C13 N10 C17 C18 -174.6(7) . . . . ?
C17A N10 C17 C18 6.5(8) . . . . ?
C17 N10 C11A C12 121.2(12) . . . . ?
C13A N10 C11A C12 -52.7(16) . . . . ?
C15 N10 C11A C12 -50.5(105) . . . . ?
C15A N10 C11A C12 177.2(10) . . . . ?
C11 N10 C11A C12 -2.6(9) . . . . ?
C13 N10 C11A C12 -121.5(12) . . . . ?
C17A N10 C11A C12 65.3(13) . . . . ?
C11A N10 C13A C14 -58.5(12) . . . . ?
C17 N10 C13A C14 167.0(54) . . . . ?
C15 N10 C13A C14 121.7(12) . . . . ?
C15A N10 C13A C14 68.2(11) . . . . ?
C11 N10 C13A C14 -109.8(9) . . . . ?
C13 N10 C13A C14 2.8(7) . . . . ?
C17A N10 C13A C14 -178.6(8) . . . . ?
C11A N10 C15A C16 174.8(10) . . . . ?
C17 N10 C15A C16 -127.6(12) . . . . ?
C13A N10 C15A C16 43.7(15) . . . . ?
C15 N10 C15A C16 -1.4(9) . . . . ?
C11 N10 C15A C16 178.3(1000) . . . . ?
C13 N10 C15A C16 115.4(11) . . . . ?
C17A N10 C15A C16 -70.0(11) . . . . ?
C11A N10 C17A C18 50.2(12) . . . . ?
C17 N10 C17A C18 -6.9(8) . . . . ?
C13A N10 C17A C18 175.3(10) . . . . ?
C15 N10 C17A C18 -134.5(11) . . . . ?
C15A N10 C17A C18 -64.1(12) . . . . ?
C11 N10 C17A C18 113.5(10) . . . . ?
C13 N10 C17A C18 -16.0(65) . . . . ?
N10 C11 C12 C11A -2.6(9) . . . . ?
N10 C11A C12 C11 2.7(9) . . . . ?
N10 C13 C14 C13A 2.9(7) . . . . ?
N10 C13A C14 C13 -3.0(7) . . . . ?
N10 C15 C16 C15A -1.4(8) . . . . ?
N10 C15A C16 C15 1.3(8) . . . . ?
N10 C17A C18 C17 6.3(7) . . . . ?
N10 C17 C18 C17A -7.3(9) . . . . ?
